data_2236312
loop_
_publ_author_name
'Penthala, Narsimha Reddy'
'Ponugoti, Purushotham Rao'
'Parkin, Sean'
'Crooks, Peter A.'

_publ_section_title
;
 <i>rac</i>-(<i>Z</i>)-Methyl
 1-benzyl-3-[(3-hydroxyquinuclidin-2-ylidene)methyl]-1<i>H</i>-indole-6-carboxylate
;
_journal_coeditor_code HG5242
_journal_issue 11
_journal_name_full 'Acta Crystallographica Section E'
_journal_page_first o3111
_journal_paper_doi 10.1107/S1600536812040731
_journal_volume 68
_journal_year 2012
_chemical_formula_iupac 'C25 H26 N2 O3'
_chemical_formula_moiety 'C25 H26 N2 O3'
_chemical_formula_sum 'C25 H26 N2 O3'
_chemical_formula_weight 402.48
_chemical_name_systematic
;
<i>rac</i>-(<i>Z</i>)-Methyl
1-benzyl-3-[(3-hydroxyquinuclidin-2-ylidene)methyl]-1<i>H</i>-indole-6-
carboxylate
;
_space_group_IT_number 2
_symmetry_cell_setting triclinic
_symmetry_space_group_name_Hall '-P 1'
_symmetry_space_group_name_H-M 'P -1'
_atom_sites_solution_hydrogens geom
_atom_sites_solution_primary direct
_atom_sites_solution_secondary difmap
_audit_creation_method SHELXL-97
_cell_angle_alpha 75.6705(7)
_cell_angle_beta 80.0939(7)
_cell_angle_gamma 85.9410(7)
_cell_formula_units_Z 2
_cell_length_a 6.16190(10)
_cell_length_b 10.3119(2)
_cell_length_c 16.5959(3)
_cell_measurement_reflns_used 4571
_cell_measurement_temperature 90.0(2)
_cell_measurement_theta_max 27.48
_cell_measurement_theta_min 1.00
_cell_volume 1006.04(3)
_computing_cell_refinement 'SCALEPACK (Otwinowski & Minor, 1997)'
_computing_data_collection 'COLLECT (Nonius, 1998)'
_computing_data_reduction 'DENZO-SMN (Otwinowski & Minor, 1997)'
_computing_molecular_graphics 'XP in SHELXTL (Sheldrick, 2008)'
_computing_publication_material
;
SHELXL97 (Sheldrick, 2008) and local procedures
;
_computing_structure_refinement 'SHELXL-97 (Sheldrick, 2008)'
_computing_structure_solution 'SHELXS-97 (Sheldrick, 2008)'
_diffrn_ambient_temperature 90.0(2)
_diffrn_detector_area_resol_mean 9.1
_diffrn_measured_fraction_theta_full 0.997
_diffrn_measured_fraction_theta_max 0.997
_diffrn_measurement_device_type 'Nonius KappaCCD diffractometer'
_diffrn_measurement_method '\w scans at fixed \c = 55\%'
_diffrn_radiation_monochromator graphite
_diffrn_radiation_source 'fine-focus sealed tube'
_diffrn_radiation_type MoK\a
_diffrn_radiation_wavelength 0.71073
_diffrn_reflns_av_R_equivalents 0.0235
_diffrn_reflns_av_sigmaI/netI 0.0326
_diffrn_reflns_limit_h_max 8
_diffrn_reflns_limit_h_min -8
_diffrn_reflns_limit_k_max 13
_diffrn_reflns_limit_k_min -13
_diffrn_reflns_limit_l_max 21
_diffrn_reflns_limit_l_min -21
_diffrn_reflns_number 9126
_diffrn_reflns_theta_full 27.49
_diffrn_reflns_theta_max 27.49
_diffrn_reflns_theta_min 2.04
_diffrn_standards_number 0
_exptl_absorpt_coefficient_mu 0.088
_exptl_absorpt_correction_type none
_exptl_crystal_colour yellow
_exptl_crystal_density_diffrn 1.329
_exptl_crystal_density_method 'not measured'
_exptl_crystal_description block
_exptl_crystal_F_000 428
_exptl_crystal_size_max 0.28
_exptl_crystal_size_mid 0.22
_exptl_crystal_size_min 0.12
_refine_diff_density_max 0.266
_refine_diff_density_min -0.197
_refine_ls_extinction_coef 0.023(4)
_refine_ls_extinction_expression Fc^*^=kFc[1+0.001xFc^2^\l^3^/sin(2\q)]^-1/4^
_refine_ls_extinction_method SHELXL
_refine_ls_goodness_of_fit_ref 1.038
_refine_ls_hydrogen_treatment constr
_refine_ls_matrix_type full
_refine_ls_number_parameters 312
_refine_ls_number_reflns 4597
_refine_ls_number_restraints 64
_refine_ls_restrained_S_all 1.035
_refine_ls_R_factor_all 0.0495
_refine_ls_R_factor_gt 0.0390
_refine_ls_shift/su_max 0.001
_refine_ls_shift/su_mean 0.000
_refine_ls_structure_factor_coef Fsqd
_refine_ls_weighting_details 'calc w=1/[\s^2^(Fo^2^)+(0.0442P)^2^+0.3522P] where P=(Fo^2^+2Fc^2^)/3'
_refine_ls_weighting_scheme calc
_refine_ls_wR_factor_gt 0.0966
_refine_ls_wR_factor_ref 0.1023
_reflns_number_gt 3831
_reflns_number_total 4597
_reflns_threshold_expression >2\s(I)
_cod_data_source_file hg5242.cif
_cod_data_source_block I
_cod_database_code 2236312
_cod_database_fobs_code 2236312

loop_
_symmetry_equiv_pos_as_xyz
'x, y, z'
'-x, -y, -z'

loop_
_atom_site_type_symbol
_atom_site_label
_atom_site_fract_x
_atom_site_fract_y
_atom_site_fract_z
_atom_site_U_iso_or_equiv
_atom_site_adp_type
_atom_site_calc_flag
_atom_site_refinement_flags
_atom_site_occupancy
_atom_site_symmetry_multiplicity
_atom_site_disorder_assembly
_atom_site_disorder_group
N N1 0.31767(16) 0.66937(10) 0.24130(6) 0.0190(2) Uani d . 1 1 . .
O O2 1.05912(15) 0.90627(9) 0.09629(6) 0.0280(2) Uani d . 1 1 . .
O O3 1.17472(13) 0.78520(8) 0.00096(5) 0.0213(2) Uani d . 1 1 . .
C C1 0.1919(2) 0.56139(12) 0.24673(7) 0.0196(2) Uani d . 1 1 . .
H H1 0.0613 0.5379 0.2861 0.024 Uiso calc R 1 1 . .
C C2 0.28163(19) 0.49219(11) 0.18719(7) 0.0181(2) Uani d . 1 1 B .
C C3 0.47803(19) 0.56153(11) 0.14234(7) 0.0172(2) Uani d . 1 1 . .
C C4 0.64453(19) 0.53937(11) 0.07749(7) 0.0180(2) Uani d . 1 1 . .
H H4 0.6356 0.4677 0.0517 0.022 Uiso calc R 1 1 . .
C C5 0.82107(19) 0.62300(11) 0.05167(7) 0.0182(2) Uani d . 1 1 . .
H H5 0.9329 0.6092 0.0072 0.022 Uiso calc R 1 1 . .
C C6 0.83869(19) 0.72871(11) 0.08999(7) 0.0171(2) Uani d . 1 1 . .
C C7 0.67658(19) 0.75346(11) 0.15415(7) 0.0181(2) Uani d . 1 1 . .
H H7 0.6879 0.8245 0.1802 0.022 Uiso calc R 1 1 . .
C C8 0.49701(19) 0.67018(11) 0.17875(7) 0.0171(2) Uani d . 1 1 . .
C C9 1.03202(19) 0.81587(11) 0.06408(7) 0.0184(2) Uani d . 1 1 . .
C C10 1.3663(2) 0.86728(12) -0.02905(8) 0.0230(3) Uani d . 1 1 . .
H H10A 1.3191 0.9616 -0.0455 0.035 Uiso calc R 1 1 . .
H H10B 1.4539 0.8408 -0.0779 0.035 Uiso calc R 1 1 . .
H H10C 1.4557 0.8552 0.0159 0.035 Uiso calc R 1 1 . .
C C11 0.2901(2) 0.75327(12) 0.30102(8) 0.0212(3) Uani d . 1 1 . .
H H11A 0.1373 0.7463 0.3319 0.025 Uiso calc R 1 1 . .
H H11B 0.3117 0.8477 0.2696 0.025 Uiso calc R 1 1 . .
C C12 0.4496(2) 0.71600(12) 0.36448(7) 0.0196(3) Uani d . 1 1 . .
C C13 0.4619(2) 0.79843(13) 0.41841(8) 0.0248(3) Uani d . 1 1 . .
H H13 0.3700 0.8769 0.4156 0.030 Uiso calc R 1 1 . .
C C14 0.6069(2) 0.76729(14) 0.47622(8) 0.0302(3) Uani d . 1 1 . .
H H14 0.6149 0.8250 0.5122 0.036 Uiso calc R 1 1 . .
C C15 0.7402(2) 0.65246(15) 0.48175(8) 0.0307(3) Uani d . 1 1 . .
H H15 0.8390 0.6309 0.5215 0.037 Uiso calc R 1 1 . .
C C16 0.7282(2) 0.56959(14) 0.42883(8) 0.0300(3) Uani d . 1 1 . .
H H16 0.8186 0.4905 0.4325 0.036 Uiso calc R 1 1 . .
C C17 0.5845(2) 0.60137(13) 0.37025(8) 0.0250(3) Uani d . 1 1 . .
H H17 0.5786 0.5441 0.3338 0.030 Uiso calc R 1 1 . .
C C18 0.2112(2) 0.36924(12) 0.17230(7) 0.0203(3) Uani d DU 1 1 . .
H H18 0.2905 0.3426 0.1244 0.024 Uiso calc R 1 1 A 1
C C19 0.0490(3) 0.28894(14) 0.21750(9) 0.0190(3) Uani d PDU 0.904(2) 1 B 1
C C20 0.0007(2) 0.15731(14) 0.19936(9) 0.0204(3) Uani d PDU 0.904(2) 1 B 1
H H20 -0.0961 0.1753 0.1550 0.025 Uiso calc PR 0.904(2) 1 B 1
O O1 0.20291(17) 0.09447(10) 0.16992(7) 0.0268(3) Uani d PDU 0.904(2) 1 B 1
H H1A 0.1766 0.0378 0.1445 0.040 Uiso calc PR 0.904(2) 1 B 1
C C21 -0.1226(3) 0.07182(18) 0.28158(11) 0.0203(4) Uani d PDU 0.904(2) 1 B 1
H H21 -0.1372 -0.0216 0.2763 0.024 Uiso calc PR 0.904(2) 1 B 1
C C22 0.0068(3) 0.07145(14) 0.35275(9) 0.0237(3) Uani d PDU 0.904(2) 1 B 1
H H22A 0.1614 0.0414 0.3378 0.028 Uiso calc PR 0.904(2) 1 B 1
H H22B -0.0598 0.0092 0.4054 0.028 Uiso calc PR 0.904(2) 1 B 1
C C23 -0.0005(3) 0.2159(2) 0.36551(10) 0.0232(3) Uani d PDU 0.904(2) 1 B 1
H H23A -0.0995 0.2201 0.4186 0.028 Uiso calc PR 0.904(2) 1 B 1
H H23B 0.1488 0.2397 0.3703 0.028 Uiso calc PR 0.904(2) 1 B 1
N N2 -0.0804(3) 0.31334(13) 0.29406(9) 0.0209(3) Uani d PDU 0.904(2) 1 B 1
C C24 -0.3148(3) 0.28641(16) 0.29584(10) 0.0258(4) Uani d PDU 0.904(2) 1 B 1
H H24A -0.3657 0.3432 0.2447 0.031 Uiso calc PR 0.904(2) 1 B 1
H H24B -0.4054 0.3110 0.3455 0.031 Uiso calc PR 0.904(2) 1 B 1
C C25 -0.3496(2) 0.13790(14) 0.29981(9) 0.0243(3) Uani d PDU 0.904(2) 1 B 1
H H25A -0.4259 0.0929 0.3563 0.029 Uiso calc PR 0.904(2) 1 B 1
H H25B -0.4408 0.1311 0.2575 0.029 Uiso calc PR 0.904(2) 1 B 1
C C19' 0.116(2) 0.2718(12) 0.2322(7) 0.013(3) Uiso d PDU 0.096(2) 1 B 2
C C20' 0.080(3) 0.1336(14) 0.2189(9) 0.033(4) Uiso d PDU 0.096(2) 1 B 2
H H20' 0.1935 0.0690 0.2434 0.039 Uiso calc PR 0.096(2) 1 B 2
O O1' 0.1065(19) 0.1428(11) 0.1316(6) 0.035(3) Uiso d PDU 0.096(2) 1 B 2
H H1' 0.0220 0.0896 0.1222 0.052 Uiso calc PR 0.096(2) 1 B 2
C C21' -0.148(3) 0.0902(19) 0.2671(11) 0.039(5) Uiso d PDU 0.096(2) 1 B 2
H H21' -0.1966 0.0125 0.2494 0.047 Uiso calc PR 0.096(2) 1 B 2
C C22' -0.124(3) 0.0512(14) 0.3604(9) 0.036(4) Uiso d PDU 0.096(2) 1 B 2
H H22C -0.2711 0.0409 0.3964 0.044 Uiso calc PR 0.096(2) 1 B 2
H H22D -0.0383 -0.0339 0.3739 0.044 Uiso calc PR 0.096(2) 1 B 2
C C23' -0.005(3) 0.1654(15) 0.3737(10) 0.022(4) Uiso d PDU 0.096(2) 1 B 2
H H23C -0.0666 0.1803 0.4300 0.027 Uiso calc PR 0.096(2) 1 B 2
H H23D 0.1519 0.1378 0.3743 0.027 Uiso calc PR 0.096(2) 1 B 2
N N2' -0.016(2) 0.2938(14) 0.3109(8) 0.021(3) Uiso d PDU 0.096(2) 1 B 2
C C24' -0.240(3) 0.3146(15) 0.2931(10) 0.022(4) Uiso d PDU 0.096(2) 1 B 2
H H24C -0.2543 0.4049 0.2558 0.026 Uiso calc PR 0.096(2) 1 B 2
H H24D -0.3418 0.3118 0.3465 0.026 Uiso calc PR 0.096(2) 1 B 2
C C25' -0.310(2) 0.2096(15) 0.2506(10) 0.036(4) Uiso d PDU 0.096(2) 1 B 2
H H25C -0.4629 0.1816 0.2752 0.043 Uiso calc PR 0.096(2) 1 B 2
H H25D -0.3038 0.2475 0.1893 0.043 Uiso calc PR 0.096(2) 1 B 2

loop_
_atom_site_aniso_label
_atom_site_aniso_U_11
_atom_site_aniso_U_22
_atom_site_aniso_U_33
_atom_site_aniso_U_12
_atom_site_aniso_U_13
_atom_site_aniso_U_23
N1 0.0196(5) 0.0182(5) 0.0198(5) -0.0002(4) -0.0017(4) -0.0068(4)
O2 0.0274(5) 0.0277(5) 0.0337(5) -0.0079(4) -0.0019(4) -0.0166(4)
O3 0.0178(4) 0.0223(4) 0.0242(4) -0.0048(3) -0.0004(3) -0.0073(3)
C1 0.0183(6) 0.0188(6) 0.0211(6) -0.0006(4) -0.0034(5) -0.0034(5)
C2 0.0179(6) 0.0178(5) 0.0182(5) -0.0005(4) -0.0045(4) -0.0027(4)
C3 0.0180(6) 0.0162(5) 0.0174(5) 0.0000(4) -0.0057(4) -0.0023(4)
C4 0.0208(6) 0.0173(5) 0.0177(5) -0.0005(4) -0.0047(4) -0.0061(4)
C5 0.0176(6) 0.0194(6) 0.0182(5) 0.0007(4) -0.0028(4) -0.0058(4)
C6 0.0177(6) 0.0165(5) 0.0178(5) -0.0008(4) -0.0060(4) -0.0033(4)
C7 0.0209(6) 0.0156(5) 0.0192(6) 0.0006(4) -0.0063(5) -0.0055(4)
C8 0.0181(6) 0.0169(5) 0.0163(5) 0.0018(4) -0.0039(4) -0.0038(4)
C9 0.0186(6) 0.0181(6) 0.0194(6) 0.0008(4) -0.0061(5) -0.0048(4)
C10 0.0173(6) 0.0235(6) 0.0273(6) -0.0051(5) -0.0028(5) -0.0037(5)
C11 0.0233(6) 0.0190(6) 0.0223(6) 0.0025(5) -0.0014(5) -0.0088(5)
C12 0.0206(6) 0.0184(6) 0.0179(5) -0.0025(4) 0.0014(4) -0.0034(4)
C13 0.0289(7) 0.0210(6) 0.0245(6) -0.0008(5) -0.0021(5) -0.0070(5)
C14 0.0375(8) 0.0316(7) 0.0244(7) -0.0059(6) -0.0052(6) -0.0106(5)
C15 0.0287(7) 0.0395(8) 0.0236(6) -0.0015(6) -0.0069(5) -0.0052(6)
C16 0.0288(7) 0.0320(7) 0.0263(7) 0.0078(6) -0.0034(5) -0.0049(6)
C17 0.0300(7) 0.0230(6) 0.0218(6) 0.0029(5) -0.0030(5) -0.0069(5)
C18 0.0220(6) 0.0209(6) 0.0191(6) -0.0019(5) -0.0033(5) -0.0062(5)
C19 0.0175(7) 0.0211(7) 0.0195(7) 0.0005(6) -0.0064(6) -0.0048(5)
C20 0.0179(7) 0.0246(7) 0.0207(7) -0.0037(5) -0.0028(6) -0.0082(5)
O1 0.0232(5) 0.0290(6) 0.0325(6) -0.0072(4) 0.0033(4) -0.0194(5)
C21 0.0188(7) 0.0180(7) 0.0250(8) -0.0030(5) -0.0025(6) -0.0066(6)
C22 0.0238(8) 0.0230(7) 0.0233(7) 0.0025(6) -0.0058(6) -0.0035(5)
C23 0.0242(8) 0.0260(9) 0.0215(8) -0.0027(7) -0.0035(5) -0.0095(7)
N2 0.0193(8) 0.0196(6) 0.0230(7) -0.0018(5) -0.0001(6) -0.0055(5)
C24 0.0156(8) 0.0233(8) 0.0344(9) 0.0021(6) -0.0008(6) -0.0025(6)
C25 0.0174(7) 0.0251(7) 0.0302(8) -0.0037(5) -0.0030(5) -0.0059(6)

loop_
_atom_type_symbol
_atom_type_description
_atom_type_scat_dispersion_real
_atom_type_scat_dispersion_imag
_atom_type_scat_source
C C 0.0033 0.0016 'International Tables Vol C Tables 4.2.6.8 and 6.1.1.4'
H H 0.0000 0.0000 'International Tables Vol C Tables 4.2.6.8 and 6.1.1.4'
N N 0.0061 0.0033 'International Tables Vol C Tables 4.2.6.8 and 6.1.1.4'
O O 0.0106 0.0060 'International Tables Vol C Tables 4.2.6.8 and 6.1.1.4'

loop_
_geom_angle_atom_site_label_1
_geom_angle_atom_site_label_2
_geom_angle_atom_site_label_3
_geom_angle
C1 N1 C8 108.58(10)
C1 N1 C11 125.67(10)
C8 N1 C11 124.84(10)
C9 O3 C10 116.16(9)
C2 C1 N1 110.67(11)
C2 C1 H1 124.7
N1 C1 H1 124.7
C1 C2 C3 105.81(10)
C1 C2 C18 129.80(11)
C3 C2 C18 124.28(11)
C4 C3 C8 118.63(10)
C4 C3 C2 134.05(11)
C8 C3 C2 107.24(10)
C5 C4 C3 119.14(10)
C5 C4 H4 120.4
C3 C4 H4 120.4
C4 C5 C6 121.22(11)
C4 C5 H5 119.4
C6 C5 H5 119.4
C7 C6 C5 121.04(10)
C7 C6 C9 117.76(10)
C5 C6 C9 121.20(10)
C6 C7 C8 117.38(10)
C6 C7 H7 121.3
C8 C7 H7 121.3
N1 C8 C7 129.70(10)
N1 C8 C3 107.67(10)
C7 C8 C3 122.56(11)
O2 C9 O3 123.10(11)
O2 C9 C6 124.16(11)
O3 C9 C6 112.74(9)
O3 C10 H10A 109.5
O3 C10 H10B 109.5
H10A C10 H10B 109.5
O3 C10 H10C 109.5
H10A C10 H10C 109.5
H10B C10 H10C 109.5
N1 C11 C12 113.36(10)
N1 C11 H11A 108.9
C12 C11 H11A 108.9
N1 C11 H11B 108.9
C12 C11 H11B 108.9
H11A C11 H11B 107.7
C17 C12 C13 118.55(11)
C17 C12 C11 121.83(11)
C13 C12 C11 119.62(11)
C14 C13 C12 120.72(12)
C14 C13 H13 119.6
C12 C13 H13 119.6
C15 C14 C13 120.31(12)
C15 C14 H14 119.8
C13 C14 H14 119.8
C16 C15 C14 119.39(12)
C16 C15 H15 120.3
C14 C15 H15 120.3
C15 C16 C17 120.38(13)
C15 C16 H16 119.8
C17 C16 H16 119.8
C12 C17 C16 120.65(12)
C12 C17 H17 119.7
C16 C17 H17 119.7
C19' C18 C2 123.8(5)
C19 C18 C2 128.40(12)
C19' C18 H18 115.1
C19 C18 H18 115.8
C2 C18 H18 115.8
C18 C19 N2 122.23(12)
C18 C19 C20 123.71(12)
N2 C19 C20 113.72(11)
O1 C20 C19 109.43(11)
O1 C20 C21 112.52(13)
C19 C20 C21 106.93(11)
O1 C20 H20 109.3
C19 C20 H20 109.3
C21 C20 H20 109.3
C25 C21 C22 109.07(13)
C25 C21 C20 107.91(15)
C22 C21 C20 108.15(13)
C25 C21 H21 110.5
C22 C21 H21 110.5
C20 C21 H21 110.5
C21 C22 C23 108.31(12)
C21 C22 H22A 110.0
C23 C22 H22A 110.0
C21 C22 H22B 110.0
C23 C22 H22B 110.0
H22A C22 H22B 108.4
N2 C23 C22 110.86(12)
N2 C23 H23A 109.5
C22 C23 H23A 109.5
N2 C23 H23B 109.5
C22 C23 H23B 109.5
H23A C23 H23B 108.1
C19 N2 C23 107.06(13)
C19 N2 C24 109.12(13)
C23 N2 C24 108.13(12)
N2 C24 C25 112.14(12)
N2 C24 H24A 109.2
C25 C24 H24A 109.2
N2 C24 H24B 109.2
C25 C24 H24B 109.2
H24A C24 H24B 107.9
C21 C25 C24 107.59(12)
C21 C25 H25A 110.2
C24 C25 H25A 110.2
C21 C25 H25B 110.2
C24 C25 H25B 110.2
H25A C25 H25B 108.5
C18 C19' N2' 123.0(10)
C18 C19' C20' 123.3(9)
N2' C19' C20' 112.0(9)
O1' C20' C21' 114.7(13)
O1' C20' C19' 108.5(11)
C21' C20' C19' 107.0(12)
O1' C20' H20' 108.8
C21' C20' H20' 108.8
C19' C20' H20' 108.8
C20' O1' H1' 109.5
C20' C21' C22' 106.2(13)
C20' C21' C25' 108.6(14)
C22' C21' C25' 109.8(14)
C20' C21' H21' 110.7
C22' C21' H21' 110.7
C25' C21' H21' 110.7
C23' C22' C21' 104.9(12)
C23' C22' H22C 110.8
C21' C22' H22C 110.8
C23' C22' H22D 110.8
C21' C22' H22D 110.8
H22C C22' H22D 108.8
N2' C23' C22' 116.0(12)
N2' C23' H23C 108.3
C22' C23' H23C 108.3
N2' C23' H23D 108.3
C22' C23' H23D 108.3
H23C C23' H23D 107.4
C24' N2' C23' 107.8(12)
C24' N2' C19' 104.4(11)
C23' N2' C19' 105.6(11)
N2' C24' C25' 113.8(11)
N2' C24' H24C 108.8
C25' C24' H24C 108.8
N2' C24' H24D 108.8
C25' C24' H24D 108.8
H24C C24' H24D 107.7
C21' C25' C24' 106.2(12)
C21' C25' H25C 110.5
C24' C25' H25C 110.5
C21' C25' H25D 110.5
C24' C25' H25D 110.5
H25C C25' H25D 108.7

loop_
_geom_bond_atom_site_label_1
_geom_bond_atom_site_label_2
_geom_bond_distance
N1 C1 1.3772(15)
N1 C8 1.3787(15)
N1 C11 1.4510(15)
O2 C9 1.2174(14)
O3 C9 1.3334(14)
O3 C10 1.4450(14)
C1 C2 1.3771(17)
C1 H1 0.9500
C2 C3 1.4419(16)
C2 C18 1.4583(16)
C3 C4 1.4042(16)
C3 C8 1.4185(15)
C4 C5 1.3784(16)
C4 H4 0.9500
C5 C6 1.4100(15)
C5 H5 0.9500
C6 C7 1.3890(16)
C6 C9 1.4819(16)
C7 C8 1.3907(16)
C7 H7 0.9500
C10 H10A 0.9800
C10 H10B 0.9800
C10 H10C 0.9800
C11 C12 1.5245(17)
C11 H11A 0.9900
C11 H11B 0.9900
C12 C17 1.3894(17)
C12 C13 1.3924(17)
C13 C14 1.3871(19)
C13 H13 0.9500
C14 C15 1.386(2)
C14 H14 0.9500
C15 C16 1.382(2)
C15 H15 0.9500
C16 C17 1.3906(18)
C16 H16 0.9500
C17 H17 0.9500
C18 C19' 1.317(11)
C18 C19 1.3414(18)
C18 H18 0.9500
C19 N2 1.4473(17)
C19 C20 1.5204(18)
C20 O1 1.4296(18)
C20 C21 1.536(2)
C20 H20 1.0000
O1 H1A 0.8400
C21 C25 1.528(2)
C21 C22 1.533(2)
C21 H21 1.0000
C22 C23 1.552(2)
C22 H22A 0.9900
C22 H22B 0.9900
C23 N2 1.483(2)
C23 H23A 0.9900
C23 H23B 0.9900
N2 C24 1.484(2)
C24 C25 1.545(2)
C24 H24A 0.9900
C24 H24B 0.9900
C25 H25A 0.9900
C25 H25B 0.9900
C19' N2' 1.473(13)
C19' C20' 1.532(14)
C20' O1' 1.410(14)
C20' C21' 1.525(16)
C20' H20' 1.0000
O1' H1' 0.8400
C21' C22' 1.530(16)
C21' C25' 1.534(16)
C21' H21' 1.0000
C22' C23' 1.511(15)
C22' H22C 0.9900
C22' H22D 0.9900
C23' N2' 1.474(14)
C23' H23C 0.9900
C23' H23D 0.9900
N2' C24' 1.449(14)
C24' C25' 1.552(15)
C24' H24C 0.9900
C24' H24D 0.9900
C25' H25C 0.9900
C25' H25D 0.9900

loop_
_geom_hbond_atom_site_label_D
_geom_hbond_atom_site_label_H
_geom_hbond_atom_site_label_A
_geom_hbond_site_symmetry_A
_geom_hbond_distance_DH
_geom_hbond_distance_HA
_geom_hbond_distance_DA
_geom_hbond_angle_DHA
O1 H1A O2 1_445 0.84 1.97 2.7989(13) 169.4

loop_
_geom_torsion_atom_site_label_1
_geom_torsion_atom_site_label_2
_geom_torsion_atom_site_label_3
_geom_torsion_atom_site_label_4
_geom_torsion
C8 N1 C1 C2 -1.61(13)
C11 N1 C1 C2 -171.05(10)
N1 C1 C2 C3 0.62(13)
N1 C1 C2 C18 176.88(11)
C1 C2 C3 C4 177.33(12)
C18 C2 C3 C4 0.8(2)
C1 C2 C3 C8 0.56(12)
C18 C2 C3 C8 -175.96(10)
C8 C3 C4 C5 0.38(16)
C2 C3 C4 C5 -176.11(12)
C3 C4 C5 C6 0.94(17)
C4 C5 C6 C7 -1.10(17)
C4 C5 C6 C9 178.01(11)
C5 C6 C7 C8 -0.11(16)
C9 C6 C7 C8 -179.26(10)
C1 N1 C8 C7 -175.07(12)
C11 N1 C8 C7 -5.52(19)
C1 N1 C8 C3 1.92(12)
C11 N1 C8 C3 171.47(10)
C6 C7 C8 N1 178.07(11)
C6 C7 C8 C3 1.47(16)
C4 C3 C8 N1 -178.88(10)
C2 C3 C8 N1 -1.52(12)
C4 C3 C8 C7 -1.63(17)
C2 C3 C8 C7 175.73(10)
C10 O3 C9 O2 -0.86(16)
C10 O3 C9 C6 178.94(9)
C7 C6 C9 O2 1.15(17)
C5 C6 C9 O2 -177.99(11)
C7 C6 C9 O3 -178.65(10)
C5 C6 C9 O3 2.21(15)
C1 N1 C11 C12 98.55(13)
C8 N1 C11 C12 -69.23(14)
N1 C11 C12 C17 -8.29(16)
N1 C11 C12 C13 171.63(11)
C17 C12 C13 C14 0.46(19)
C11 C12 C13 C14 -179.46(12)
C12 C13 C14 C15 -0.7(2)
C13 C14 C15 C16 0.3(2)
C14 C15 C16 C17 0.3(2)
C13 C12 C17 C16 0.21(19)
C11 C12 C17 C16 -179.87(12)
C15 C16 C17 C12 -0.6(2)
C1 C2 C18 C19' -32.0(8)
C3 C2 C18 C19' 143.6(8)
C1 C2 C18 C19 -5.1(2)
C3 C2 C18 C19 170.57(14)
C19' C18 C19 N2 83.7(14)
C2 C18 C19 N2 -2.6(2)
C19' C18 C19 C20 -89.2(14)
C2 C18 C19 C20 -175.48(13)
C18 C19 C20 O1 35.0(2)
N2 C19 C20 O1 -138.42(14)
C18 C19 C20 C21 157.16(17)
N2 C19 C20 C21 -16.29(19)
O1 C20 C21 C25 -171.58(11)
C19 C20 C21 C25 68.25(16)
O1 C20 C21 C22 70.56(15)
C19 C20 C21 C22 -49.60(17)
C25 C21 C22 C23 -51.32(16)
C20 C21 C22 C23 65.79(16)
C21 C22 C23 N2 -13.47(17)
C18 C19 N2 C23 -104.06(18)
C20 C19 N2 C23 69.50(18)
C18 C19 N2 C24 139.14(17)
C20 C19 N2 C24 -47.30(18)
C22 C23 N2 C19 -50.65(16)
C22 C23 N2 C24 66.81(15)
C19 N2 C24 C25 64.01(16)
C23 N2 C24 C25 -52.12(16)
C22 C21 C25 C24 65.38(16)
C20 C21 C25 C24 -51.89(16)
N2 C24 C25 C21 -12.01(18)
C19 C18 C19' N2' -82.4(17)
C2 C18 C19' N2' 27.3(16)
C19 C18 C19' C20' 81.5(17)
C2 C18 C19' C20' -168.7(10)
C18 C19' C20' O1' -16.1(19)
N2' C19' C20' O1' 149.4(13)
C18 C19' C20' C21' -140.4(14)
N2' C19' C20' C21' 25.1(17)
O1' C20' C21' C22' 165.5(13)
C19' C20' C21' C22' -74.1(15)
O1' C20' C21' C25' -76.4(17)
C19' C20' C21' C25' 44.0(16)
C20' C21' C22' C23' 48.1(17)
C25' C21' C22' C23' -69.2(17)
C21' C22' C23' N2' 21(2)
C22' C23' N2' C24' 42.2(18)
C22' C23' N2' C19' -68.9(17)
C18 C19' N2' C24' 92.0(15)
C20' C19' N2' C24' -73.5(15)
C18 C19' N2' C23' -154.4(13)
C20' C19' N2' C23' 40.0(15)
C23' N2' C24' C25' -64.7(16)
C19' N2' C24' C25' 47.2(16)
C20' C21' C25' C24' -67.2(16)
C22' C21' C25' C24' 48.5(17)
N2' C24' C25' C21' 18.4(18)
